data_7062399
loop_
_publ_author_name
'James, Richard D.'
'Cucinotta, Fabio'
'Waddell, Paul G.'
'Benniston, Andrew C.'

_publ_section_title
;
 Synthesis, structure and spectroscopic properties of BODIPY dyes
 incorporating the pentafluorosulfanylphenyl group
;
_journal_issue 17
_journal_name_full 'New Journal of Chemistry'
_journal_page_first 8451
_journal_page_last 8459
_journal_paper_doi 10.1039/D3NJ00633F
_journal_volume 47
_journal_year 2023
_chemical_formula_moiety 'C25 H18 B F7 N2 S'
_chemical_formula_sum 'C25 H18 B F7 N2 S'
_chemical_formula_weight 522.28
_space_group_crystal_system triclinic
_space_group_IT_number 2
_space_group_name_Hall '-P 1'
_space_group_name_H-M_alt 'P -1'
_atom_sites_solution_hydrogens geom
_atom_sites_solution_primary dual
_audit_creation_date 2019-12-11
_audit_creation_method
;
Olex2 1.2
(compiled May 29 2018 13:30:08 for OlexSys, GUI svn.r5506)
;
_audit_update_record
;
2023-02-08 deposited with the CCDC.	2023-03-31 downloaded from the CCDC.
;
_cell_angle_alpha 97.069(3)
_cell_angle_beta 94.791(3)
_cell_angle_gamma 102.348(3)
_cell_formula_units_Z 2
_cell_length_a 8.3305(3)
_cell_length_b 9.7633(5)
_cell_length_c 14.4959(5)
_cell_measurement_reflns_used 5015
_cell_measurement_temperature 150.0(2)
_cell_measurement_theta_max 66.7770
_cell_measurement_theta_min 4.6560
_cell_volume 1135.61(8)
_computing_cell_refinement 'CrysAlisPro 1.171.38.42b (Rigaku OD, 2015)'
_computing_data_collection 'CrysAlisPro 1.171.38.42b (Rigaku OD, 2015)'
_computing_data_reduction 'CrysAlisPro 1.171.38.42b (Rigaku OD, 2015)'
_computing_molecular_graphics 'Olex2 (Dolomanov et al., 2009)'
_computing_publication_material 'Olex2 (Dolomanov et al., 2009)'
_computing_structure_refinement 'XL (Sheldrick, 2008)'
_computing_structure_solution 'ShelXT (Sheldrick, 2015)'
_diffrn_ambient_environment air
_diffrn_ambient_temperature 150.0(2)
_diffrn_detector 'CCD plate'
_diffrn_detector_area_resol_mean 10.3968
_diffrn_detector_type Atlas
_diffrn_measured_fraction_theta_full 0.992
_diffrn_measured_fraction_theta_max 0.992
_diffrn_measurement_details
;
List of Runs (angles in degrees, time in seconds):

  # Type    Start    End  Width  t~exp~   \w     \q     \k     \f   Frames
#--------------------------------------------------------------------------
  1  \w     15.00 117.00   1.00    4.00    --   41.59  38.00-120.00  102
  2  \w     -3.00  96.00   1.00    4.00    --   41.59-125.00  30.00   99
  3  \w    -40.00  88.00   1.00    4.00    --   41.59 -19.00  60.00  128
  4  \w      9.00 133.00   1.00   16.00    --   93.50 -93.00 -36.75  124
  5  \w      4.00 178.00   1.00   16.00    --   93.50   0.00 -60.00  174
  6  \w      9.00 133.00   1.00   16.00    --   93.50 -93.00   6.33  124
  7  \w     16.00 124.00   1.00   16.00    --   93.50 -30.00 120.00  108
  8  \w      9.00  83.00   1.00   16.00    --   93.50 -94.00  60.00   74
  9  \w      9.00  83.00   1.00   16.00    --   93.50 -94.00-120.00   74
 10  \w     19.00 124.00   1.00   16.00    --   93.50 -61.00  90.00  105
 11  \w     19.00 121.00   1.00   16.00    --   93.50 -45.00 -60.00  102
 12  \w      9.00  83.00   1.00   16.00    --   93.50 -94.00 -90.00   74
 13  \w      9.00  83.00   1.00   16.00    --   93.50 -94.00 -60.00   74
 14  \w     16.00 124.00   1.00   16.00    --   93.50 -30.00  60.00  108
 15  \w      9.00 133.00   1.00   16.00    --   93.50 -93.00 -76.74  124
 16  \w      8.00 132.00   1.00   16.00    --   93.50 -91.00-148.51  124
 17  \w      9.00  83.00   1.00   16.00    --   93.50 -94.00  30.00   74
 18  \w     16.00 124.00   1.00   16.00    --   93.50 -30.00 -60.00  108
 19  \w     18.00 127.00   1.00   16.00    --   93.50 -77.00-120.00  109
 20  \w     17.00 123.00   1.00   16.00    --   93.50 -91.00  94.27  106
;
_diffrn_measurement_device 'four-circle diffractometer'
_diffrn_measurement_device_type 'Xcalibur, Atlas, Gemini ultra'
_diffrn_measurement_method '\w scans'
_diffrn_orient_matrix_type 'CrysAlisPro convention (1999,Acta A55,543-557)'
_diffrn_orient_matrix_UB_11 -0.1011711000
_diffrn_orient_matrix_UB_12 0.0584501000
_diffrn_orient_matrix_UB_13 0.0733752000
_diffrn_orient_matrix_UB_21 -0.0729084000
_diffrn_orient_matrix_UB_22 -0.1518579000
_diffrn_orient_matrix_UB_23 0.0181105000
_diffrn_orient_matrix_UB_31 0.1440595000
_diffrn_orient_matrix_UB_32 0.0131255000
_diffrn_orient_matrix_UB_33 0.0768470000
_diffrn_radiation_monochromator mirror
_diffrn_radiation_probe x-ray
_diffrn_radiation_type CuK\a
_diffrn_radiation_wavelength 1.54184
_diffrn_reflns_av_R_equivalents 0.0366
_diffrn_reflns_av_unetI/netI 0.0310
_diffrn_reflns_Laue_measured_fraction_full 0.992
_diffrn_reflns_Laue_measured_fraction_max 0.992
_diffrn_reflns_limit_h_max 9
_diffrn_reflns_limit_h_min -8
_diffrn_reflns_limit_k_max 11
_diffrn_reflns_limit_k_min -11
_diffrn_reflns_limit_l_max 17
_diffrn_reflns_limit_l_min -13
_diffrn_reflns_number 16081
_diffrn_reflns_point_group_measured_fraction_full 0.992
_diffrn_reflns_point_group_measured_fraction_max 0.992
_diffrn_reflns_theta_full 66.897
_diffrn_reflns_theta_max 66.897
_diffrn_reflns_theta_min 4.686
_diffrn_source 'fine-focus sealed X-ray tube'
_diffrn_source_type 'Enhance Ultra (Cu) X-ray Source'
_exptl_absorpt_coefficient_mu 1.955
_exptl_absorpt_correction_T_max 0.947
_exptl_absorpt_correction_T_min 0.765
_exptl_absorpt_correction_type analytical
_exptl_absorpt_process_details
;
CrysAlisPro 1.171.38.42b (Rigaku Oxford Diffraction, 2015)
Analytical numeric absorption correction using a multifaceted crystal
			model based on expressions derived by R.C. Clark & J.S. Reid.
(Clark, R. C. & Reid, J. S. (1995). Acta Cryst. A51, 887-897)
Empirical absorption correction using spherical harmonics,
 implemented in SCALE3 ABSPACK scaling algorithm.
;
_exptl_crystal_colour red
_exptl_crystal_colour_primary red
_exptl_crystal_density_diffrn 1.527
_exptl_crystal_description plate
_exptl_crystal_F_000 532
_exptl_crystal_size_max 0.23
_exptl_crystal_size_mid 0.12
_exptl_crystal_size_min 0.03
_refine_diff_density_max 0.259
_refine_diff_density_min -0.296
_refine_diff_density_rms 0.044
_refine_ls_extinction_method none
_refine_ls_goodness_of_fit_ref 1.031
_refine_ls_hydrogen_treatment constr
_refine_ls_matrix_type full
_refine_ls_number_parameters 327
_refine_ls_number_reflns 4008
_refine_ls_number_restraints 0
_refine_ls_restrained_S_all 1.031
_refine_ls_R_factor_all 0.0474
_refine_ls_R_factor_gt 0.0348
_refine_ls_shift/su_max 0.000
_refine_ls_shift/su_mean 0.000
_refine_ls_structure_factor_coef Fsqd
_refine_ls_weighting_details 'w=1/[\s^2^(Fo^2^)+(0.0438P)^2^+0.3177P] where P=(Fo^2^+2Fc^2^)/3'
_refine_ls_weighting_scheme calc
_refine_ls_wR_factor_gt 0.0835
_refine_ls_wR_factor_ref 0.0916
_reflns_Friedel_coverage 0.000
_reflns_number_gt 3244
_reflns_number_total 4008
_reflns_threshold_expression 'I > 2\s(I)'
_cod_data_source_file d3nj00633f2.cif
_cod_data_source_block eag190007_fa
_cod_depositor_comments 'Adding full bibliography for 7062398--7062399.cif.'
_cod_original_cell_volume 1135.60(8)
_cod_database_code 7062399
_shelx_shelxl_version_number 2014/7
_chemical_oxdiff_formula 'C25 H18 B1 F7 N2 S1'
_shelx_space_group_comment
;
The symmetry employed for this shelxl refinement is uniquely defined
by the following loop, which should always be used as a source of
symmetry information in preference to the above space-group names.
They are only intended as comments.
;
_reflns_odcompleteness_completeness 99.58
_reflns_odcompleteness_iscentric 1
_reflns_odcompleteness_theta 66.49
_olex2_refinement_description
;
1. Fixed Uiso
 At 1.2 times of:
  All C(H) groups
 At 1.5 times of:
  All C(H,H,H) groups
2.a Aromatic/amide H refined with riding coordinates:
 C14(H14), C26(H26), C25(H25), C15(H15), C7(H7), C18(H18), C1(H1), C2(H2),
 C17(H17), C6(H6), C23(H23), C22(H22)
2.b Idealised Me refined as rotating group:
 C11(H11A,H11B,H11C), C12(H12A,H12B,H12C)
;
_olex2_submission_special_instructions 'No special instructions were received'
_oxdiff_exptl_absorpt_empirical_details
;
Empirical correction (ABSPACK) includes:
- Absorption correction using spherical harmonics
- Frame scaling
;
_oxdiff_exptl_absorpt_empirical_full_max 1.122
_oxdiff_exptl_absorpt_empirical_full_min 0.925

loop_
_space_group_symop_operation_xyz
'x, y, z'
'-x, -y, -z'

loop_
_atom_site_label
_atom_site_type_symbol
_atom_site_fract_x
_atom_site_fract_y
_atom_site_fract_z
_atom_site_U_iso_or_equiv
_atom_site_adp_type
_atom_site_occupancy
_atom_site_site_symmetry_order
_atom_site_calc_flag
_atom_site_refinement_flags_posn
_atom_site_refinement_flags_adp
_atom_site_refinement_flags_occupancy
_atom_site_disorder_assembly
_atom_site_disorder_group
S1 S -0.51366(5) 0.07936(5) 0.28047(3) 0.03267(14) Uani 1 1 d . . . . .
F2 F 1.36518(12) 0.59678(12) 0.88825(7) 0.0353(3) Uani 1 1 d . . . . .
F1 F 1.24209(13) 0.53328(13) 1.01499(7) 0.0382(3) Uani 1 1 d . . . . .
F7 F -0.68976(14) 0.03442(13) 0.22145(8) 0.0453(3) Uani 1 1 d . . . . .
F4 F -0.51193(15) -0.08255(12) 0.27155(9) 0.0483(3) Uani 1 1 d . . . . .
F3 F -0.60616(13) 0.06512(15) 0.37123(8) 0.0493(3) Uani 1 1 d . . . . .
F5 F -0.43652(16) 0.08766(17) 0.18510(8) 0.0589(4) Uani 1 1 d . . . . .
F6 F -0.53013(16) 0.23731(13) 0.28493(11) 0.0589(4) Uani 1 1 d . . . . .
N2 N 1.13368(17) 0.39567(16) 0.86357(10) 0.0280(3) Uani 1 1 d . . . . .
N1 N 1.09572(17) 0.64090(16) 0.90387(9) 0.0271(3) Uani 1 1 d . . . . .
C9 C 0.9521(2) 0.6051(2) 0.84086(11) 0.0267(4) Uani 1 1 d . . . . .
C8 C 0.9001(2) 0.47013(19) 0.78939(11) 0.0258(4) Uani 1 1 d . . . . .
C13 C 0.7423(2) 0.43380(19) 0.72610(12) 0.0264(4) Uani 1 1 d . . . . .
C14 C 0.5971(2) 0.4542(2) 0.76103(12) 0.0292(4) Uani 1 1 d . . . . .
H14 H 0.6004 0.4940 0.8230 0.035 Uiso 1 1 calc R . . . .
C10 C 0.9918(2) 0.3676(2) 0.79925(12) 0.0279(4) Uani 1 1 d . . . . .
C24 C -0.3134(2) 0.1324(2) 0.34830(12) 0.0297(4) Uani 1 1 d . . . . .
C16 C 0.4404(2) 0.3576(2) 0.61101(12) 0.0302(4) Uani 1 1 d . . . . .
C3 C 1.1170(2) 0.7777(2) 0.94154(12) 0.0310(4) Uani 1 1 d . . . . .
C26 C -0.1285(2) 0.1112(2) 0.47760(13) 0.0322(4) Uani 1 1 d . . . . .
H26 H -0.1060 0.0677 0.5292 0.039 Uiso 1 1 calc R . . . .
C21 C -0.0094(2) 0.2217(2) 0.45550(12) 0.0326(4) Uani 1 1 d . . . . .
C25 C -0.2801(2) 0.0651(2) 0.42381(12) 0.0304(4) Uani 1 1 d . . . . .
H25 H -0.3585 -0.0102 0.4382 0.037 Uiso 1 1 calc R . . . .
C15 C 0.4485(2) 0.4159(2) 0.70442(12) 0.0309(4) Uani 1 1 d . . . . .
H15 H 0.3523 0.4290 0.7290 0.037 Uiso 1 1 calc R . . . .
C19 C 0.2828(2) 0.3120(2) 0.55430(13) 0.0336(4) Uani 1 1 d . . . . .
C7 C 0.9631(2) 0.2249(2) 0.75850(13) 0.0341(4) Uani 1 1 d . . . . .
H7 H 0.8764 0.1773 0.7136 0.041 Uiso 1 1 calc R . . . .
C18 C 0.7352(2) 0.3780(2) 0.63200(12) 0.0315(4) Uani 1 1 d . . . . .
H18 H 0.8315 0.3650 0.6076 0.038 Uiso 1 1 calc R . . . .
C5 C 1.1895(2) 0.2754(2) 0.86261(13) 0.0331(4) Uani 1 1 d . . . . .
C1 C 0.8859(2) 0.7259(2) 0.84098(13) 0.0323(4) Uani 1 1 d . . . . .
H1 H 0.7904 0.7324 0.8054 0.039 Uiso 1 1 calc R . . . .
C2 C 0.9881(2) 0.8329(2) 0.90326(13) 0.0357(4) Uani 1 1 d . . . . .
H2 H 0.9744 0.9249 0.9174 0.043 Uiso 1 1 calc R . . . .
C17 C 0.5869(2) 0.3417(2) 0.57478(13) 0.0342(4) Uani 1 1 d . . . . .
H17 H 0.5845 0.3067 0.5119 0.041 Uiso 1 1 calc R . . . .
C20 C 0.1494(2) 0.2699(2) 0.51029(13) 0.0348(4) Uani 1 1 d . . . . .
C6 C 1.0859(2) 0.1685(2) 0.79695(15) 0.0382(4) Uani 1 1 d . . . . .
H6 H 1.0983 0.0762 0.7822 0.046 Uiso 1 1 calc R . . . .
C23 C -0.1977(3) 0.2420(2) 0.32495(14) 0.0431(5) Uani 1 1 d . . . . .
H23 H -0.2214 0.2859 0.2737 0.052 Uiso 1 1 calc R . . . .
C22 C -0.0460(3) 0.2861(3) 0.37828(14) 0.0451(5) Uani 1 1 d . . . . .
H22 H 0.0329 0.3597 0.3625 0.054 Uiso 1 1 calc R . . . .
C11 C 1.2590(2) 0.8513(2) 1.01231(14) 0.0393(5) Uani 1 1 d . . . . .
H11A H 1.2455 0.8144 1.0703 0.059 Uiso 1 1 calc GR . . . .
H11B H 1.2627 0.9510 1.0219 0.059 Uiso 1 1 calc GR . . . .
H11C H 1.3601 0.8359 0.9903 0.059 Uiso 1 1 calc GR . . . .
C12 C 1.3368(2) 0.2647(2) 0.92470(16) 0.0415(5) Uani 1 1 d . . . . .
H12A H 1.4283 0.3410 0.9193 0.062 Uiso 1 1 calc GR . . . .
H12B H 1.3652 0.1758 0.9064 0.062 Uiso 1 1 calc GR . . . .
H12C H 1.3119 0.2706 0.9884 0.062 Uiso 1 1 calc GR . . . .
B4 B 1.2158(2) 0.5429(2) 0.92091(13) 0.0278(4) Uani 1 1 d . . . . .

loop_
_atom_site_aniso_label
_atom_site_aniso_U_11
_atom_site_aniso_U_22
_atom_site_aniso_U_33
_atom_site_aniso_U_23
_atom_site_aniso_U_13
_atom_site_aniso_U_12
S1 0.0306(2) 0.0306(3) 0.0317(2) 0.00222(18) -0.00600(18) 0.00087(18)
F2 0.0228(5) 0.0376(6) 0.0437(6) 0.0003(5) 0.0076(4) 0.0046(4)
F1 0.0398(6) 0.0483(7) 0.0275(5) 0.0063(5) -0.0012(4) 0.0133(5)
F7 0.0365(6) 0.0424(7) 0.0480(7) 0.0045(5) -0.0159(5) -0.0018(5)
F4 0.0449(7) 0.0297(6) 0.0621(8) -0.0040(5) -0.0110(6) 0.0030(5)
F3 0.0275(6) 0.0745(9) 0.0413(6) 0.0026(6) 0.0013(5) 0.0057(5)
F5 0.0495(7) 0.0842(11) 0.0292(6) 0.0081(6) -0.0065(5) -0.0108(7)
F6 0.0514(7) 0.0322(7) 0.0838(9) 0.0057(6) -0.0333(7) 0.0063(5)
N2 0.0232(7) 0.0314(9) 0.0305(7) 0.0056(6) 0.0033(6) 0.0080(6)
N1 0.0232(7) 0.0323(9) 0.0244(7) -0.0001(6) 0.0012(6) 0.0059(6)
C9 0.0218(8) 0.0349(10) 0.0233(8) 0.0031(7) 0.0017(6) 0.0072(7)
C8 0.0235(8) 0.0304(10) 0.0236(8) 0.0044(7) 0.0048(7) 0.0052(7)
C13 0.0248(8) 0.0260(9) 0.0272(8) 0.0025(7) 0.0017(7) 0.0042(7)
C14 0.0263(9) 0.0343(10) 0.0255(8) 0.0008(7) 0.0020(7) 0.0060(7)
C10 0.0224(8) 0.0304(10) 0.0298(9) 0.0042(7) 0.0039(7) 0.0034(7)
C24 0.0283(9) 0.0308(10) 0.0266(9) -0.0006(7) -0.0001(7) 0.0033(7)
C16 0.0280(9) 0.0309(10) 0.0283(9) 0.0015(7) -0.0017(7) 0.0029(7)
C3 0.0297(9) 0.0334(10) 0.0285(9) -0.0015(7) 0.0033(7) 0.0075(7)
C26 0.0316(9) 0.0350(11) 0.0311(9) 0.0052(8) 0.0014(7) 0.0108(8)
C21 0.0288(9) 0.0383(11) 0.0276(9) -0.0026(8) -0.0001(7) 0.0060(8)
C25 0.0284(9) 0.0296(10) 0.0330(9) 0.0049(7) 0.0030(7) 0.0058(7)
C15 0.0244(8) 0.0368(11) 0.0313(9) 0.0031(8) 0.0035(7) 0.0078(7)
C19 0.0323(10) 0.0365(11) 0.0299(9) 0.0010(8) 0.0007(8) 0.0062(8)
C7 0.0296(9) 0.0310(11) 0.0390(10) 0.0013(8) 0.0036(8) 0.0031(7)
C18 0.0283(9) 0.0352(11) 0.0294(9) -0.0008(7) 0.0053(7) 0.0064(7)
C5 0.0282(9) 0.0334(11) 0.0410(10) 0.0092(8) 0.0078(8) 0.0102(8)
C1 0.0280(9) 0.0367(11) 0.0327(9) 0.0008(8) -0.0003(7) 0.0123(8)
C2 0.0353(10) 0.0342(11) 0.0372(10) -0.0032(8) 0.0013(8) 0.0125(8)
C17 0.0353(10) 0.0386(11) 0.0255(9) -0.0035(8) 0.0017(7) 0.0065(8)
C20 0.0306(10) 0.0411(11) 0.0303(9) 0.0009(8) -0.0004(8) 0.0069(8)
C6 0.0365(10) 0.0288(11) 0.0503(11) 0.0059(8) 0.0064(9) 0.0089(8)
C23 0.0420(11) 0.0474(13) 0.0324(10) 0.0142(9) -0.0064(8) -0.0072(9)
C22 0.0378(11) 0.0521(14) 0.0357(10) 0.0135(9) -0.0047(8) -0.0115(9)
C11 0.0365(10) 0.0408(12) 0.0359(10) -0.0060(8) -0.0055(8) 0.0090(8)
C12 0.0343(10) 0.0423(12) 0.0520(12) 0.0124(9) 0.0027(9) 0.0153(9)
B4 0.0234(9) 0.0339(12) 0.0261(9) 0.0027(8) 0.0032(7) 0.0070(8)

loop_
_atom_type_symbol
_atom_type_description
_atom_type_scat_dispersion_real
_atom_type_scat_dispersion_imag
_atom_type_scat_source
C C 0.0181 0.0091 'International Tables Vol C Tables 4.2.6.8 and 6.1.1.4'
H H 0.0000 0.0000 'International Tables Vol C Tables 4.2.6.8 and 6.1.1.4'
B B 0.0090 0.0039 'International Tables Vol C Tables 4.2.6.8 and 6.1.1.4'
F F 0.0727 0.0534 'International Tables Vol C Tables 4.2.6.8 and 6.1.1.4'
N N 0.0311 0.0180 'International Tables Vol C Tables 4.2.6.8 and 6.1.1.4'
S S 0.3331 0.5567 'International Tables Vol C Tables 4.2.6.8 and 6.1.1.4'

loop_
_exptl_crystal_face_index_h
_exptl_crystal_face_index_k
_exptl_crystal_face_index_l
_exptl_crystal_face_perp_dist
0 1 0 0.0247
0 -1 0 0.0027
-1 0 1 0.0733
1 0 -1 0.0743
0 0 1 0.0524
0 0 -1 0.0644

loop_
_geom_angle_atom_site_label_1
_geom_angle_atom_site_label_2
_geom_angle_atom_site_label_3
_geom_angle
_geom_angle_site_symmetry_1
_geom_angle_site_symmetry_3
_geom_angle_publ_flag
F7 S1 F3 87.43(7) . . ?
F7 S1 C24 179.35(9) . . ?
F4 S1 F7 87.69(6) . . ?
F4 S1 F3 89.48(8) . . ?
F4 S1 F5 89.59(8) . . ?
F4 S1 C24 92.90(8) . . ?
F3 S1 C24 92.32(7) . . ?
F5 S1 F7 87.69(7) . . ?
F5 S1 F3 175.06(7) . . ?
F5 S1 C24 92.57(7) . . ?
F6 S1 F7 87.60(7) . . ?
F6 S1 F4 175.28(7) . . ?
F6 S1 F3 90.07(8) . . ?
F6 S1 F5 90.45(9) . . ?
F6 S1 C24 91.81(8) . . ?
C10 N2 B4 124.98(15) . . ?
C5 N2 C10 108.01(15) . . ?
C5 N2 B4 126.92(15) . . ?
C9 N1 B4 125.40(15) . . ?
C3 N1 C9 108.01(15) . . ?
C3 N1 B4 126.43(14) . . ?
N1 C9 C1 107.71(15) . . ?
C8 C9 N1 121.08(16) . . ?
C8 C9 C1 131.19(16) . . ?
C9 C8 C13 119.53(16) . . ?
C9 C8 C10 120.52(15) . . ?
C10 C8 C13 119.91(16) . . ?
C14 C13 C8 119.69(15) . . ?
C14 C13 C18 118.70(16) . . ?
C18 C13 C8 121.61(15) . . ?
C13 C14 H14 119.7 . . ?
C15 C14 C13 120.54(16) . . ?
C15 C14 H14 119.7 . . ?
N2 C10 C7 107.53(16) . . ?
C8 C10 N2 121.01(16) . . ?
C8 C10 C7 131.30(16) . . ?
C25 C24 S1 119.75(14) . . ?
C23 C24 S1 119.00(14) . . ?
C23 C24 C25 121.23(17) . . ?
C15 C16 C19 120.00(17) . . ?
C15 C16 C17 118.70(16) . . ?
C17 C16 C19 121.29(16) . . ?
N1 C3 C2 109.27(16) . . ?
N1 C3 C11 122.48(17) . . ?
C2 C3 C11 128.26(18) . . ?
C21 C26 H26 119.6 . . ?
C25 C26 H26 119.6 . . ?
C25 C26 C21 120.87(17) . . ?
C26 C21 C20 121.47(17) . . ?
C26 C21 C22 118.69(17) . . ?
C22 C21 C20 119.83(18) . . ?
C24 C25 H25 120.5 . . ?
C26 C25 C24 119.02(17) . . ?
C26 C25 H25 120.5 . . ?
C14 C15 C16 120.90(17) . . ?
C14 C15 H15 119.5 . . ?
C16 C15 H15 119.5 . . ?
C20 C19 C16 176.8(2) . . ?
C10 C7 H7 126.1 . . ?
C6 C7 C10 107.72(17) . . ?
C6 C7 H7 126.1 . . ?
C13 C18 H18 119.6 . . ?
C17 C18 C13 120.83(17) . . ?
C17 C18 H18 119.6 . . ?
N2 C5 C6 109.10(16) . . ?
N2 C5 C12 122.93(17) . . ?
C6 C5 C12 127.96(19) . . ?
C9 C1 H1 126.2 . . ?
C2 C1 C9 107.58(16) . . ?
C2 C1 H1 126.2 . . ?
C3 C2 H2 126.3 . . ?
C1 C2 C3 107.43(18) . . ?
C1 C2 H2 126.3 . . ?
C16 C17 H17 119.9 . . ?
C18 C17 C16 120.26(16) . . ?
C18 C17 H17 119.9 . . ?
C19 C20 C21 178.4(2) . . ?
C7 C6 C5 107.64(18) . . ?
C7 C6 H6 126.2 . . ?
C5 C6 H6 126.2 . . ?
C24 C23 H23 120.3 . . ?
C24 C23 C22 119.32(18) . . ?
C22 C23 H23 120.3 . . ?
C21 C22 H22 119.6 . . ?
C23 C22 C21 120.85(19) . . ?
C23 C22 H22 119.6 . . ?
C3 C11 H11A 109.5 . . ?
C3 C11 H11B 109.5 . . ?
C3 C11 H11C 109.5 . . ?
H11A C11 H11B 109.5 . . ?
H11A C11 H11C 109.5 . . ?
H11B C11 H11C 109.5 . . ?
C5 C12 H12A 109.5 . . ?
C5 C12 H12B 109.5 . . ?
C5 C12 H12C 109.5 . . ?
H12A C12 H12B 109.5 . . ?
H12A C12 H12C 109.5 . . ?
H12B C12 H12C 109.5 . . ?
F2 B4 N2 109.63(14) . . ?
F2 B4 N1 109.20(15) . . ?
F1 B4 F2 109.77(15) . . ?
F1 B4 N2 111.04(16) . . ?
F1 B4 N1 110.67(15) . . ?
N1 B4 N2 106.47(14) . . ?

loop_
_geom_bond_atom_site_label_1
_geom_bond_atom_site_label_2
_geom_bond_distance
_geom_bond_site_symmetry_2
_geom_bond_publ_flag
S1 F7 1.5809(11) . ?
S1 F4 1.5734(13) . ?
S1 F3 1.5852(13) . ?
S1 F5 1.5762(13) . ?
S1 F6 1.5712(14) . ?
S1 C24 1.8023(17) . ?
F2 B4 1.389(2) . ?
F1 B4 1.381(2) . ?
N2 C10 1.399(2) . ?
N2 C5 1.352(2) . ?
N2 B4 1.554(3) . ?
N1 C9 1.396(2) . ?
N1 C3 1.348(2) . ?
N1 B4 1.550(3) . ?
C9 C8 1.393(3) . ?
C9 C1 1.405(3) . ?
C8 C13 1.488(2) . ?
C8 C10 1.397(3) . ?
C13 C14 1.392(3) . ?
C13 C18 1.397(2) . ?
C14 H14 0.9300 . ?
C14 C15 1.380(3) . ?
C10 C7 1.407(3) . ?
C24 C25 1.383(3) . ?
C24 C23 1.375(3) . ?
C16 C15 1.393(3) . ?
C16 C19 1.441(3) . ?
C16 C17 1.399(3) . ?
C3 C2 1.405(3) . ?
C3 C11 1.490(3) . ?
C26 H26 0.9300 . ?
C26 C21 1.390(3) . ?
C26 C25 1.382(3) . ?
C21 C20 1.439(3) . ?
C21 C22 1.392(3) . ?
C25 H25 0.9300 . ?
C15 H15 0.9300 . ?
C19 C20 1.196(3) . ?
C7 H7 0.9300 . ?
C7 C6 1.371(3) . ?
C18 H18 0.9300 . ?
C18 C17 1.381(3) . ?
C5 C6 1.405(3) . ?
C5 C12 1.490(3) . ?
C1 H1 0.9300 . ?
C1 C2 1.375(3) . ?
C2 H2 0.9300 . ?
C17 H17 0.9300 . ?
C6 H6 0.9300 . ?
C23 H23 0.9300 . ?
C23 C22 1.379(3) . ?
C22 H22 0.9300 . ?
C11 H11A 0.9600 . ?
C11 H11B 0.9600 . ?
C11 H11C 0.9600 . ?
C12 H12A 0.9600 . ?
C12 H12B 0.9600 . ?
C12 H12C 0.9600 . ?

loop_
_exptl_oxdiff_crystal_face_indexfrac_h
_exptl_oxdiff_crystal_face_indexfrac_k
_exptl_oxdiff_crystal_face_indexfrac_l
_exptl_oxdiff_crystal_face_x
_exptl_oxdiff_crystal_face_y
_exptl_oxdiff_crystal_face_z
0.0000 1.0000 -0.0000 0.0585 -0.1519 0.0131
-0.0000 -1.0000 0.0000 -0.0585 0.1519 -0.0131
-1.0000 -0.0000 1.0000 0.1745 0.0910 -0.0672
1.0000 0.0000 -1.0000 -0.1745 -0.0910 0.0672
0.0000 -0.0000 1.0000 0.0734 0.0181 0.0768
-0.0000 0.0000 -1.0000 -0.0734 -0.0181 -0.0768
